data_4514200
loop_
_publ_author_name
'Domski, Gregory J.'
'Eagan, James M.'
'De Rosa, Claudio'
'Di Girolamo, Rocco'
'LaPointe, Anne M.'
'Lobkovsky, Emil B.'
'Talarico, Giovanni'
'Coates, Geoffrey W.'

_publ_section_title
;
 Combined Experimental and Theoretical Approach for Living and
 Isoselective Propylene Polymerization
;
_journal_issue 10
_journal_name_full 'ACS Catalysis'
_journal_page_first 6930
_journal_paper_doi 10.1021/acscatal.7b02107
_journal_volume 7
_journal_year 2017
_chemical_formula_moiety 'C32 H36 Hf N2'
_chemical_formula_sum 'C32 H36 Hf N2'
_chemical_formula_weight 627.12
_space_group_crystal_system triclinic
_space_group_IT_number 2
_space_group_name_Hall '-P 1'
_space_group_name_H-M_alt 'P -1'
_symmetry_space_group_name_Hall '-P 1'
_symmetry_space_group_name_H-M 'P -1'
_atom_sites_solution_hydrogens geom
_audit_creation_date 2017-06-28
_audit_creation_method
;
Olex2 1.2
(compiled 2017.01.04 svn.r3372 for OlexSys, GUI svn.r5335)
;
_cell_angle_alpha 87.005(2)
_cell_angle_beta 78.576(2)
_cell_angle_gamma 86.780(3)
_cell_formula_units_Z 2
_cell_length_a 9.3898(5)
_cell_length_b 10.7845(6)
_cell_length_c 13.8529(7)
_cell_measurement_reflns_used 8963
_cell_measurement_temperature 173.15
_cell_measurement_theta_max 36.253
_cell_measurement_theta_min 2.846
_cell_volume 1371.63(13)
_computing_cell_refinement 'SAINT v7.06A (Bruker, 2003)'
_computing_data_reduction 'SAINT v7.06A (Bruker, 2003)'
_computing_molecular_graphics 'Olex2 (Dolomanov et al., 2009)'
_computing_publication_material 'Olex2 (Dolomanov et al., 2009)'
_computing_structure_refinement 'XL (Sheldrick, 2008)'
_diffrn_ambient_temperature 173.15
_diffrn_measured_fraction_theta_full 0.986
_diffrn_measured_fraction_theta_max 0.986
_diffrn_measurement_device_type 'CCD area detector'
_diffrn_measurement_method 'phi and omega scans'
_diffrn_radiation_monochromator graphite
_diffrn_radiation_type MoK\a
_diffrn_radiation_wavelength 0.71073
_diffrn_reflns_av_R_equivalents 0.0255
_diffrn_reflns_av_unetI/netI 0.0205
_diffrn_reflns_Laue_measured_fraction_full 0.986
_diffrn_reflns_Laue_measured_fraction_max 0.986
_diffrn_reflns_limit_h_max 13
_diffrn_reflns_limit_h_min -13
_diffrn_reflns_limit_k_max 15
_diffrn_reflns_limit_k_min -15
_diffrn_reflns_limit_l_max 19
_diffrn_reflns_limit_l_min -19
_diffrn_reflns_number 44342
_diffrn_reflns_point_group_measured_fraction_full 0.986
_diffrn_reflns_point_group_measured_fraction_max 0.986
_diffrn_reflns_theta_full 25.242
_diffrn_reflns_theta_max 30.508
_diffrn_reflns_theta_min 1.893
_exptl_absorpt_coefficient_mu 3.825
_exptl_absorpt_correction_T_max 0.7010
_exptl_absorpt_correction_T_min 0.4481
_exptl_absorpt_correction_type multi-scan
_exptl_absorpt_process_details
'SADABS v.2.10 (Bruker,2003) was used for absorption correction. R(int) was 0.0776 before and 0.0261 after correction. The Ratio of minimum to maximum transmission is 0.6716. The \l/2 correction factor is 0.0015.'
_exptl_crystal_colour 'clear orange'
_exptl_crystal_colour_lustre clear
_exptl_crystal_colour_primary orange
_exptl_crystal_density_diffrn 1.518
_exptl_crystal_description block
_exptl_crystal_F_000 628
_exptl_crystal_size_max 0.25
_exptl_crystal_size_mid 0.15
_exptl_crystal_size_min 0.1
_refine_diff_density_max 0.463
_refine_diff_density_min -0.601
_refine_diff_density_rms 0.072
_refine_ls_extinction_method none
_refine_ls_goodness_of_fit_ref 1.076
_refine_ls_hydrogen_treatment constr
_refine_ls_matrix_type full
_refine_ls_number_parameters 322
_refine_ls_number_reflns 8270
_refine_ls_number_restraints 0
_refine_ls_restrained_S_all 1.076
_refine_ls_R_factor_all 0.0186
_refine_ls_R_factor_gt 0.0159
_refine_ls_shift/su_max 0.004
_refine_ls_shift/su_mean 0.000
_refine_ls_structure_factor_coef Fsqd
_refine_ls_weighting_details 'w=1/[\s^2^(Fo^2^)+(0.0207P)^2^+0.2458P] where P=(Fo^2^+2Fc^2^)/3'
_refine_ls_weighting_scheme calc
_refine_ls_wR_factor_gt 0.0388
_refine_ls_wR_factor_ref 0.0394
_reflns_Friedel_coverage 0.000
_reflns_number_gt 7642
_reflns_number_total 8270
_reflns_threshold_expression 'I > 2\s(I)'
_cod_data_source_file cs7b02107_si_002.cif
_cod_data_source_block m
_cod_depositor_comments 'Adding full bibliography for 4514196--4514200.cif.'
_cod_database_code 4514200
_shelx_shelxl_version_number 2014/7
_shelx_space_group_comment
;
The symmetry employed for this shelxl refinement is uniquely defined
by the following loop, which should always be used as a source of
symmetry information in preference to the above space-group names.
They are only intended as comments.
;
_shelx_estimated_absorpt_t_max 0.701
_shelx_estimated_absorpt_t_min 0.448
_olex2_refinement_description
;
1. Fixed Uiso
 At 1.2 times of:
  All C(H) groups
 At 1.5 times of:
  All C(H,H,H) groups
2.a Ternary CH refined with riding coordinates:
 C1(H1), C21(H21), C24(H24)
2.b Aromatic/amide H refined with riding coordinates:
 C3(H3), C4(H4), C5(H5), C8(H8), C9(H9), C10(H10), C11(H11), C17(H17),
 C18(H18), C19(H19), C28(H28), C29(H29), C30(H30), C31(H31), C32(H32)
2.c Idealised Me refined as rotating group:
 C13(H13A,H13B,H13C), C14(H14A,H14B,H14C), C22(H22A,H22B,H22C), C23(H23A,H23B,
 H23C), C25(H25A,H25B,H25C), C26(H26A,H26B,H26C)
;
_olex2_submission_special_instructions 'No special instructions were received'

loop_
_space_group_symop_operation_xyz
'x, y, z'
'-x, -y, -z'

loop_
_atom_site_label
_atom_site_type_symbol
_atom_site_fract_x
_atom_site_fract_y
_atom_site_fract_z
_atom_site_U_iso_or_equiv
_atom_site_adp_type
_atom_site_occupancy
_atom_site_site_symmetry_order
_atom_site_calc_flag
_atom_site_refinement_flags_posn
Hf1 Hf 0.77302(2) 0.40121(2) 0.20250(2) 0.01865(2) Uani 1 1 d .
N1 N 0.82199(14) 0.23808(11) 0.27916(9) 0.0184(2) Uani 1 1 d .
N2 N 0.59484(13) 0.37353(11) 0.34132(9) 0.0182(2) Uani 1 1 d .
C1 C 0.75129(16) 0.20144(14) 0.37892(10) 0.0186(3) Uani 1 1 d .
H1 H 0.7222 0.1137 0.3788 0.022 Uiso 1 1 calc R
C2 C 0.61533(16) 0.28271(14) 0.40775(10) 0.0189(3) Uani 1 1 d .
C3 C 0.51682(17) 0.26648(16) 0.49594(11) 0.0250(3) Uani 1 1 d .
H3 H 0.5333 0.2026 0.5429 0.030 Uiso 1 1 calc R
C4 C 0.39430(18) 0.34528(16) 0.51396(12) 0.0275(3) Uani 1 1 d .
H4 H 0.3253 0.3360 0.5738 0.033 Uiso 1 1 calc R
C5 C 0.37213(17) 0.43787(16) 0.44465(12) 0.0258(3) Uani 1 1 d .
H5 H 0.2875 0.4917 0.4564 0.031 Uiso 1 1 calc R
C6 C 0.47403(16) 0.45144(14) 0.35832(11) 0.0204(3) Uani 1 1 d .
C7 C 0.46541(17) 0.54337(14) 0.27706(11) 0.0228(3) Uani 1 1 d .
C8 C 0.3495(2) 0.63089(17) 0.28061(14) 0.0328(4) Uani 1 1 d .
H8 H 0.2739 0.6344 0.3374 0.039 Uiso 1 1 calc R
C9 C 0.3459(2) 0.71217(19) 0.20091(16) 0.0392(4) Uani 1 1 d .
H9 H 0.2672 0.7719 0.2026 0.047 Uiso 1 1 calc R
C10 C 0.4556(2) 0.70723(19) 0.11911(15) 0.0404(4) Uani 1 1 d .
H10 H 0.4525 0.7632 0.0642 0.048 Uiso 1 1 calc R
C11 C 0.5712(2) 0.62038(18) 0.11675(14) 0.0368(4) Uani 1 1 d .
H11 H 0.6464 0.6183 0.0597 0.044 Uiso 1 1 calc R
C12 C 0.58017(18) 0.53593(16) 0.19561(12) 0.0272(3) Uani 1 1 d .
C13 C 0.8260(2) 0.34945(18) 0.04715(12) 0.0363(4) Uani 1 1 d .
H13A H 0.8986 0.2800 0.0398 0.054 Uiso 1 1 calc GR
H13B H 0.8651 0.4208 0.0056 0.054 Uiso 1 1 calc GR
H13C H 0.7377 0.3246 0.0270 0.054 Uiso 1 1 calc GR
C14 C 0.9282(2) 0.53947(17) 0.22176(14) 0.0336(4) Uani 1 1 d .
H14A H 0.8939 0.5792 0.2847 0.050 Uiso 1 1 calc GR
H14B H 0.9357 0.6027 0.1678 0.050 Uiso 1 1 calc GR
H14C H 1.0239 0.4981 0.2214 0.050 Uiso 1 1 calc GR
C15 C 0.90768(16) 0.13831(13) 0.22700(10) 0.0187(3) Uani 1 1 d .
C16 C 0.83596(17) 0.04016(14) 0.19604(11) 0.0216(3) Uani 1 1 d .
C17 C 0.9190(2) -0.05466(16) 0.14453(13) 0.0284(3) Uani 1 1 d .
H17 H 0.8715 -0.1221 0.1253 0.034 Uiso 1 1 calc R
C18 C 1.0689(2) -0.05336(17) 0.12055(13) 0.0314(4) Uani 1 1 d .
H18 H 1.1238 -0.1186 0.0846 0.038 Uiso 1 1 calc R
C19 C 1.13742(18) 0.04330(17) 0.14932(12) 0.0279(3) Uani 1 1 d .
H19 H 1.2404 0.0445 0.1320 0.033 Uiso 1 1 calc R
C20 C 1.06080(16) 0.14014(14) 0.20324(11) 0.0213(3) Uani 1 1 d .
C21 C 0.67116(18) 0.03595(15) 0.21349(12) 0.0249(3) Uani 1 1 d .
H21 H 0.6286 0.1131 0.2472 0.030 Uiso 1 1 calc R
C22 C 0.6158(2) -0.07569(19) 0.28009(15) 0.0385(4) Uani 1 1 d .
H22A H 0.6544 -0.1527 0.2479 0.058 Uiso 1 1 calc GR
H22B H 0.5093 -0.0732 0.2921 0.058 Uiso 1 1 calc GR
H22C H 0.6482 -0.0728 0.3429 0.058 Uiso 1 1 calc GR
C23 C 0.6178(2) 0.0337(2) 0.11621(14) 0.0354(4) Uani 1 1 d .
H23A H 0.6490 0.1078 0.0752 0.053 Uiso 1 1 calc GR
H23B H 0.5114 0.0328 0.1297 0.053 Uiso 1 1 calc GR
H23C H 0.6589 -0.0409 0.0815 0.053 Uiso 1 1 calc GR
C24 C 1.14604(17) 0.24146(16) 0.23409(12) 0.0258(3) Uani 1 1 d .
H24 H 1.0745 0.3036 0.2701 0.031 Uiso 1 1 calc R
C25 C 1.2360(2) 0.3093(2) 0.14480(16) 0.0427(5) Uani 1 1 d .
H25A H 1.3116 0.2518 0.1107 0.064 Uiso 1 1 calc GR
H25B H 1.2816 0.3794 0.1668 0.064 Uiso 1 1 calc GR
H25C H 1.1725 0.3402 0.0997 0.064 Uiso 1 1 calc GR
C26 C 1.2431(2) 0.18904(18) 0.30473(15) 0.0358(4) Uani 1 1 d .
H26A H 1.1827 0.1513 0.3636 0.054 Uiso 1 1 calc GR
H26B H 1.2963 0.2564 0.3240 0.054 Uiso 1 1 calc GR
H26C H 1.3126 0.1259 0.2718 0.054 Uiso 1 1 calc GR
C27 C 0.84580(16) 0.20849(14) 0.45646(10) 0.0199(3) Uani 1 1 d .
C28 C 0.85233(19) 0.11134(15) 0.52549(12) 0.0261(3) Uani 1 1 d .
H28 H 0.8015 0.0384 0.5224 0.031 Uiso 1 1 calc R
C29 C 0.9323(2) 0.11969(17) 0.59891(13) 0.0317(4) Uani 1 1 d .
H29 H 0.9363 0.0525 0.6456 0.038 Uiso 1 1 calc R
C30 C 1.00589(19) 0.22516(17) 0.60420(13) 0.0302(4) Uani 1 1 d .
H30 H 1.0601 0.2311 0.6547 0.036 Uiso 1 1 calc R
C31 C 1.00052(18) 0.32253(16) 0.53561(12) 0.0265(3) Uani 1 1 d .
H31 H 1.0517 0.3953 0.5389 0.032 Uiso 1 1 calc R
C32 C 0.92088(17) 0.31438(14) 0.46218(11) 0.0225(3) Uani 1 1 d .
H32 H 0.9176 0.3816 0.4154 0.027 Uiso 1 1 calc R

loop_
_atom_site_aniso_label
_atom_site_aniso_U_11
_atom_site_aniso_U_22
_atom_site_aniso_U_33
_atom_site_aniso_U_23
_atom_site_aniso_U_13
_atom_site_aniso_U_12
Hf1 0.02108(4) 0.01870(4) 0.01437(3) 0.00061(2) 0.00033(2) -0.00004(2)
N1 0.0191(6) 0.0190(6) 0.0151(5) -0.0002(4) 0.0008(4) 0.0007(5)
N2 0.0173(6) 0.0197(6) 0.0170(5) -0.0011(4) -0.0019(4) -0.0007(5)
C1 0.0199(7) 0.0177(7) 0.0164(6) 0.0011(5) 0.0004(5) -0.0007(5)
C2 0.0180(7) 0.0212(7) 0.0170(6) 0.0001(5) -0.0014(5) -0.0031(5)
C3 0.0226(8) 0.0306(8) 0.0197(7) 0.0037(6) 0.0007(6) -0.0031(6)
C4 0.0201(8) 0.0375(9) 0.0216(7) -0.0003(6) 0.0039(6) -0.0021(7)
C5 0.0179(7) 0.0309(8) 0.0266(7) -0.0041(6) 0.0000(6) 0.0021(6)
C6 0.0182(7) 0.0218(7) 0.0213(7) -0.0032(5) -0.0039(5) 0.0002(6)
C7 0.0230(8) 0.0231(7) 0.0228(7) -0.0015(6) -0.0066(6) 0.0017(6)
C8 0.0274(9) 0.0356(10) 0.0348(9) -0.0011(7) -0.0071(7) 0.0078(7)
C9 0.0364(10) 0.0374(10) 0.0454(11) 0.0036(8) -0.0167(9) 0.0113(8)
C10 0.0458(11) 0.0388(10) 0.0381(10) 0.0111(8) -0.0172(9) 0.0056(9)
C11 0.0397(10) 0.0396(10) 0.0278(8) 0.0086(7) -0.0031(7) 0.0061(8)
C12 0.0275(8) 0.0282(8) 0.0240(7) 0.0039(6) -0.0036(6) 0.0036(7)
C13 0.0533(12) 0.0347(10) 0.0192(7) -0.0020(6) -0.0036(7) 0.0003(8)
C14 0.0380(10) 0.0267(9) 0.0353(9) 0.0009(7) -0.0043(7) -0.0066(7)
C15 0.0208(7) 0.0189(7) 0.0150(6) 0.0001(5) -0.0017(5) 0.0026(5)
C16 0.0242(8) 0.0214(7) 0.0189(6) 0.0006(5) -0.0048(6) 0.0008(6)
C17 0.0340(9) 0.0246(8) 0.0288(8) -0.0077(6) -0.0109(7) 0.0036(7)
C18 0.0333(9) 0.0332(9) 0.0284(8) -0.0115(7) -0.0088(7) 0.0120(7)
C19 0.0212(8) 0.0369(9) 0.0248(7) -0.0070(6) -0.0036(6) 0.0080(7)
C20 0.0205(7) 0.0249(7) 0.0172(6) -0.0008(5) -0.0018(5) 0.0032(6)
C21 0.0239(8) 0.0257(8) 0.0253(7) -0.0015(6) -0.0047(6) -0.0031(6)
C22 0.0422(11) 0.0379(10) 0.0358(10) 0.0053(8) -0.0068(8) -0.0150(9)
C23 0.0275(9) 0.0490(11) 0.0313(9) -0.0001(8) -0.0098(7) -0.0032(8)
C24 0.0210(8) 0.0280(8) 0.0266(7) -0.0023(6) 0.0007(6) -0.0027(6)
C25 0.0359(11) 0.0445(11) 0.0417(11) 0.0042(9) 0.0079(8) -0.0101(9)
C26 0.0309(9) 0.0394(10) 0.0407(10) -0.0084(8) -0.0132(8) -0.0028(8)
C27 0.0190(7) 0.0216(7) 0.0174(6) -0.0013(5) -0.0004(5) 0.0041(6)
C28 0.0311(9) 0.0218(8) 0.0254(7) 0.0014(6) -0.0065(6) 0.0009(6)
C29 0.0404(10) 0.0286(9) 0.0270(8) 0.0037(6) -0.0120(7) 0.0060(7)
C30 0.0295(9) 0.0351(9) 0.0276(8) -0.0043(7) -0.0109(7) 0.0056(7)
C31 0.0237(8) 0.0287(8) 0.0271(8) -0.0049(6) -0.0038(6) -0.0016(6)
C32 0.0220(7) 0.0229(7) 0.0209(7) -0.0006(5) -0.0003(6) 0.0002(6)

loop_
_atom_type_symbol
_atom_type_description
_atom_type_scat_dispersion_real
_atom_type_scat_dispersion_imag
_atom_type_scat_source
C C 0.0033 0.0016 'International Tables Vol C Tables 4.2.6.8 and 6.1.1.4'
H H 0.0000 0.0000 'International Tables Vol C Tables 4.2.6.8 and 6.1.1.4'
Hf Hf -0.5830 6.1852 'International Tables Vol C Tables 4.2.6.8 and 6.1.1.4'
N N 0.0061 0.0033 'International Tables Vol C Tables 4.2.6.8 and 6.1.1.4'

loop_
_geom_angle_atom_site_label_1
_geom_angle_atom_site_label_2
_geom_angle_atom_site_label_3
_geom_angle
N1 Hf1 N2 70.71(4)
N1 Hf1 C12 139.05(5)
N1 Hf1 C13 103.38(6)
N1 Hf1 C14 107.57(6)
C12 Hf1 N2 69.93(5)
C13 Hf1 N2 139.80(6)
C13 Hf1 C12 99.27(7)
C14 Hf1 N2 112.24(6)
C14 Hf1 C12 97.35(7)
C14 Hf1 C13 107.45(7)
C1 N1 Hf1 125.27(9)
C15 N1 Hf1 119.90(9)
C15 N1 C1 113.39(11)
C2 N2 Hf1 118.72(9)
C2 N2 C6 120.33(13)
C6 N2 Hf1 120.87(10)
N1 C1 C2 108.70(11)
N1 C1 C27 114.64(12)
C2 C1 C27 108.99(12)
N2 C2 C1 114.98(12)
N2 C2 C3 121.55(14)
C3 C2 C1 123.48(13)
C4 C3 C2 118.53(15)
C3 C4 C5 119.89(15)
C6 C5 C4 119.57(15)
N2 C6 C5 120.13(14)
N2 C6 C7 113.66(13)
C5 C6 C7 126.19(14)
C8 C7 C6 122.14(15)
C8 C7 C12 122.33(15)
C12 C7 C6 115.53(13)
C9 C8 C7 119.28(17)
C10 C9 C8 120.27(17)
C9 C10 C11 119.95(17)
C10 C11 C12 122.08(18)
C7 C12 Hf1 119.50(11)
C11 C12 Hf1 124.26(13)
C11 C12 C7 116.10(15)
C16 C15 N1 119.10(13)
C20 C15 N1 120.96(13)
C20 C15 C16 119.90(13)
C15 C16 C21 122.85(13)
C17 C16 C15 118.84(15)
C17 C16 C21 118.27(15)
C18 C17 C16 121.64(16)
C19 C18 C17 119.11(15)
C18 C19 C20 122.19(16)
C15 C20 C24 123.21(13)
C19 C20 C15 118.29(15)
C19 C20 C24 118.50(14)
C16 C21 C22 111.80(14)
C16 C21 C23 111.31(14)
C22 C21 C23 109.71(15)
C20 C24 C25 111.57(15)
C20 C24 C26 111.10(14)
C25 C24 C26 110.71(16)
C28 C27 C1 120.44(14)
C28 C27 C32 118.76(15)
C32 C27 C1 120.73(13)
C29 C28 C27 120.70(16)
C30 C29 C28 120.11(16)
C29 C30 C31 119.71(16)
C30 C31 C32 120.29(16)
C31 C32 C27 120.42(15)

loop_
_geom_bond_atom_site_label_1
_geom_bond_atom_site_label_2
_geom_bond_distance
Hf1 N1 2.0837(12)
Hf1 N2 2.3039(12)
Hf1 C12 2.2710(16)
Hf1 C13 2.2046(17)
Hf1 C14 2.2038(18)
N1 C1 1.4545(18)
N1 C15 1.4425(18)
N2 C2 1.3409(19)
N2 C6 1.3624(19)
C1 C2 1.505(2)
C1 C27 1.530(2)
C2 C3 1.388(2)
C3 C4 1.381(2)
C4 C5 1.385(2)
C5 C6 1.383(2)
C6 C7 1.472(2)
C7 C8 1.395(2)
C7 C12 1.400(2)
C8 C9 1.378(3)
C9 C10 1.373(3)
C10 C11 1.389(3)
C11 C12 1.398(2)
C15 C16 1.414(2)
C15 C20 1.411(2)
C16 C17 1.389(2)
C16 C21 1.521(2)
C17 C18 1.382(3)
C18 C19 1.371(3)
C19 C20 1.397(2)
C20 C24 1.517(2)
C21 C22 1.528(2)
C21 C23 1.529(2)
C24 C25 1.530(2)
C24 C26 1.532(2)
C27 C28 1.388(2)
C27 C32 1.389(2)
C28 C29 1.388(2)
C29 C30 1.376(3)
C30 C31 1.384(2)
C31 C32 1.386(2)
